data_4066979
loop_
_publ_author_name
'Xu, Xiangya'
'Xu, Baochang'
'Li, Yongxin'
'Hong, Soon Hyeok'

_publ_section_title
;
 Abnormal N-Heterocyclic Carbene Promoted Suzuki&#x2212;Miyaura Coupling
 Reaction: A Comparative Study
;
_journal_issue 23
_journal_name_full Organometallics
_journal_page_first 6343
_journal_paper_doi 10.1021/om100746r
_journal_volume 29
_journal_year 2010
_chemical_formula_moiety 'C38 H40 I2 N4 Pd'
_chemical_formula_sum 'C38 H40 I2 N4 Pd'
_chemical_formula_weight 912.94
_chemical_name_systematic
;

 ?

;
_space_group_IT_number 14
_symmetry_cell_setting monoclinic
_symmetry_space_group_name_Hall '-P 2ybc'
_symmetry_space_group_name_H-M 'P 1 21/c 1'
_atom_sites_solution_hydrogens geom
_atom_sites_solution_primary direct
_atom_sites_solution_secondary difmap
_audit_creation_method SHELXL-97
_cell_angle_alpha 90.00
_cell_angle_beta 103.428(2)
_cell_angle_gamma 90.00
_cell_formula_units_Z 2
_cell_length_a 9.6490(5)
_cell_length_b 14.2995(7)
_cell_length_c 13.2073(6)
_cell_measurement_reflns_used 6147
_cell_measurement_temperature 173(2)
_cell_measurement_theta_max 30.53
_cell_measurement_theta_min 2.17
_cell_volume 1772.47(15)
_computing_cell_refinement 'Bruker SMART'
_computing_data_collection 'Bruker SMART'
_computing_data_reduction 'Bruker SAINT'
_computing_molecular_graphics 'Bruker SHELXTL'
_computing_publication_material 'Bruker SHELXTL'
_computing_structure_refinement 'SHELXL-97 (Sheldrick, 1997)'
_computing_structure_solution 'SHELXS-97 (Sheldrick, 1990)'
_diffrn_ambient_temperature 173(2)
_diffrn_measured_fraction_theta_full 0.989
_diffrn_measured_fraction_theta_max 0.989
_diffrn_measurement_device_type 'CCD area detector'
_diffrn_measurement_method 'phi and omega scans'
_diffrn_radiation_monochromator graphite
_diffrn_radiation_source 'fine-focus sealed tube'
_diffrn_radiation_type MoK\a
_diffrn_radiation_wavelength 0.71073
_diffrn_reflns_av_R_equivalents 0.0399
_diffrn_reflns_av_sigmaI/netI 0.0277
_diffrn_reflns_limit_h_max 9
_diffrn_reflns_limit_h_min -11
_diffrn_reflns_limit_k_max 17
_diffrn_reflns_limit_k_min -17
_diffrn_reflns_limit_l_max 16
_diffrn_reflns_limit_l_min -16
_diffrn_reflns_number 20870
_diffrn_reflns_theta_full 26.50
_diffrn_reflns_theta_max 26.50
_diffrn_reflns_theta_min 2.13
_exptl_absorpt_coefficient_mu 2.297
_exptl_absorpt_correction_T_max 0.6319
_exptl_absorpt_correction_T_min 0.5457
_exptl_absorpt_correction_type multi-scan
_exptl_absorpt_process_details sadabs
_exptl_crystal_colour yellow
_exptl_crystal_density_diffrn 1.711
_exptl_crystal_density_method 'not measured'
_exptl_crystal_description prism
_exptl_crystal_F_000 896
_exptl_crystal_size_max 0.30
_exptl_crystal_size_mid 0.24
_exptl_crystal_size_min 0.22
_refine_diff_density_max 1.312
_refine_diff_density_min -1.952
_refine_diff_density_rms 0.284
_refine_ls_extinction_method none
_refine_ls_goodness_of_fit_ref 1.141
_refine_ls_hydrogen_treatment constr
_refine_ls_matrix_type full
_refine_ls_number_parameters 208
_refine_ls_number_reflns 3635
_refine_ls_number_restraints 14
_refine_ls_restrained_S_all 1.139
_refine_ls_R_factor_all 0.0483
_refine_ls_R_factor_gt 0.0415
_refine_ls_shift/su_max 0.000
_refine_ls_shift/su_mean 0.000
_refine_ls_structure_factor_coef Fsqd
_refine_ls_weighting_details 'calc w=1/[\s^2^(Fo^2^)+(0.0848P)^2^+9.5974P] where P=(Fo^2^+2Fc^2^)/3'
_refine_ls_weighting_scheme calc
_refine_ls_wR_factor_gt 0.1353
_refine_ls_wR_factor_ref 0.1554
_reflns_number_gt 3306
_reflns_number_total 3635
_reflns_threshold_expression >2sigma(I)
_cod_data_source_file om100746r_si_001.cif
_cod_data_source_block compound9
_cod_depositor_comments
;
The following automatic conversions were performed:

'_symmetry_cell_setting' value 'Monoclinic' changed to 'monoclinic'
according to /home/saulius/struct/CIF-dictionaries/cif_core.dic
dictionary named 'cif_core.dic' version 2.4.1 from 2010-06-29.

Automatic conversion script
Id: cif_fix_values 1715 2011-07-08 13:25:40Z adriana 
;
_cod_original_sg_symbol_H-M P2(1)/c
_cod_database_code 4066979

loop_
_symmetry_equiv_pos_as_xyz
'x, y, z'
'-x, y+1/2, -z+1/2'
'-x, -y, -z'
'x, -y-1/2, z-1/2'

loop_
_atom_site_label
_atom_site_type_symbol
_atom_site_fract_x
_atom_site_fract_y
_atom_site_fract_z
_atom_site_U_iso_or_equiv
_atom_site_adp_type
_atom_site_occupancy
_atom_site_symmetry_multiplicity
_atom_site_calc_flag
_atom_site_refinement_flags
Pd1 Pd 0.5000 0.0000 1.0000 0.01955(18) Uani 1 2 d S
C1 C 0.6831(7) -0.0509(4) 0.8126(5) 0.0312(13) Uani 1 1 d .
H1 H 0.5871 -0.0317 0.8058 0.037 Uiso 1 1 calc R
C2 C 0.7109(7) -0.1340(5) 0.7670(5) 0.0342(13) Uani 1 1 d .
H2 H 0.6341 -0.1718 0.7311 0.041 Uiso 1 1 calc R
C3 C 0.8490(7) -0.1620(4) 0.7735(5) 0.0352(14) Uani 1 1 d .
H3 H 0.8681 -0.2191 0.7426 0.042 Uiso 1 1 calc R
C4 C 0.9595(6) -0.1061(4) 0.8252(5) 0.0308(13) Uani 1 1 d .
H4 H 1.0550 -0.1244 0.8281 0.037 Uiso 1 1 calc R
C5 C 0.9333(6) -0.0232(4) 0.8733(4) 0.0273(11) Uani 1 1 d .
H5 H 1.0108 0.0140 0.9093 0.033 Uiso 1 1 calc R
C6 C 0.7932(6) 0.0053(4) 0.8685(4) 0.0217(10) Uani 1 1 d .
C7 C 0.7543(6) 0.0875(4) 0.9237(4) 0.0229(11) Uani 1 1 d .
C8 C 0.9481(7) 0.1990(4) 0.8900(5) 0.0334(13) Uani 1 1 d .
H8A H 0.9441 0.2658 0.8728 0.050 Uiso 1 1 calc R
H8B H 0.9464 0.1623 0.8270 0.050 Uiso 1 1 calc R
H8C H 1.0360 0.1857 0.9422 0.050 Uiso 1 1 calc R
C9 C 0.7600(6) 0.2326(4) 0.9852(4) 0.0253(11) Uani 1 1 d .
C10 C 0.7964(7) 0.3325(4) 1.0049(4) 0.0270(12) Uani 1 1 d .
C11 C 0.9049(7) 0.3600(5) 1.0874(5) 0.0362(14) Uani 1 1 d .
H11 H 0.9630 0.3143 1.1292 0.043 Uiso 1 1 calc R
C12 C 0.9291(9) 0.4548(5) 1.1093(6) 0.0457(17) Uani 1 1 d .
H12 H 1.0026 0.4738 1.1667 0.055 Uiso 1 1 calc R
C13 C 0.8464(8) 0.5203(5) 1.0474(6) 0.0441(17) Uani 1 1 d .
H13 H 0.8616 0.5848 1.0634 0.053 Uiso 1 1 calc R
C14 C 0.7417(10) 0.4941(5) 0.9627(7) 0.0496(19) Uani 1 1 d .
H14 H 0.6867 0.5400 0.9191 0.059 Uiso 1 1 calc R
C15 C 0.7175(8) 0.3998(5) 0.9418(6) 0.0381(14) Uani 1 1 d .
H15 H 0.6454 0.3812 0.8832 0.046 Uiso 1 1 calc R
C16 C 0.5602(6) 0.2190(4) 1.0806(5) 0.0309(13) Uani 1 1 d D
H16 H 0.5040 0.1634 1.0936 0.037 Uiso 1 1 calc R
C17 C 0.6469(9) 0.2492(7) 1.1866(6) 0.055(2) Uani 1 1 d DU
H17A H 0.7124 0.1989 1.2170 0.083 Uiso 1 1 calc R
H17B H 0.5826 0.2628 1.2323 0.083 Uiso 1 1 calc R
H17C H 0.7015 0.3055 1.1790 0.083 Uiso 1 1 calc R
C18 C 0.4508(9) 0.2905(6) 1.0254(8) 0.062(2) Uani 1 1 d DU
H18A H 0.4957 0.3523 1.0285 0.093 Uiso 1 1 calc R
H18B H 0.3712 0.2931 1.0598 0.093 Uiso 1 1 calc R
H18C H 0.4154 0.2721 0.9525 0.093 Uiso 1 1 calc R
C19 C 0.6453(5) 0.0935(4) 0.9744(4) 0.0220(10) Uani 1 1 d .
I1 I 0.31108(4) 0.06886(3) 0.84184(3) 0.03644(18) Uani 1 1 d .
N1 N 0.8241(5) 0.1739(3) 0.9319(4) 0.0221(9) Uani 1 1 d .
N2 N 0.6526(5) 0.1852(3) 1.0121(4) 0.0249(10) Uani 1 1 d .

loop_
_atom_site_aniso_label
_atom_site_aniso_U_11
_atom_site_aniso_U_22
_atom_site_aniso_U_33
_atom_site_aniso_U_23
_atom_site_aniso_U_13
_atom_site_aniso_U_12
Pd1 0.0137(3) 0.0202(3) 0.0264(3) -0.0002(2) 0.0080(2) 0.00029(19)
C1 0.023(3) 0.037(3) 0.036(3) -0.010(3) 0.014(2) -0.002(2)
C2 0.029(3) 0.038(3) 0.036(3) -0.011(3) 0.009(2) -0.006(3)
C3 0.043(4) 0.030(3) 0.038(3) -0.006(3) 0.021(3) 0.005(3)
C4 0.023(3) 0.037(3) 0.035(3) 0.002(3) 0.012(2) 0.012(2)
C5 0.024(3) 0.030(3) 0.028(3) -0.001(2) 0.006(2) 0.002(2)
C6 0.016(2) 0.026(3) 0.025(3) 0.001(2) 0.008(2) 0.0000(19)
C7 0.024(3) 0.021(2) 0.023(3) 0.001(2) 0.005(2) -0.001(2)
C8 0.029(3) 0.033(3) 0.044(3) -0.003(3) 0.022(3) -0.011(2)
C9 0.031(3) 0.020(3) 0.025(3) -0.001(2) 0.007(2) -0.001(2)
C10 0.035(3) 0.021(3) 0.029(3) -0.003(2) 0.017(2) -0.004(2)
C11 0.040(3) 0.034(3) 0.038(3) 0.001(3) 0.016(3) -0.009(3)
C12 0.060(5) 0.042(4) 0.038(4) -0.013(3) 0.017(3) -0.016(4)
C13 0.047(4) 0.032(3) 0.059(4) -0.012(3) 0.025(3) -0.010(3)
C14 0.063(5) 0.028(3) 0.061(5) 0.002(3) 0.020(4) 0.007(3)
C15 0.043(4) 0.029(3) 0.041(4) 0.000(3) 0.006(3) 0.005(3)
C16 0.029(3) 0.029(3) 0.041(3) -0.006(2) 0.021(3) 0.001(2)
C17 0.049(4) 0.080(6) 0.042(4) -0.019(4) 0.023(3) -0.010(4)
C18 0.050(5) 0.065(5) 0.081(6) 0.021(5) 0.038(4) 0.039(4)
C19 0.015(2) 0.022(2) 0.030(3) -0.002(2) 0.007(2) -0.0049(19)
I1 0.0219(3) 0.0475(3) 0.0385(3) 0.01113(17) 0.00398(17) 0.00450(15)
N1 0.016(2) 0.024(2) 0.029(2) -0.0004(18) 0.0092(17) -0.0022(17)
N2 0.029(2) 0.020(2) 0.029(2) -0.0014(18) 0.0138(19) 0.0035(18)

loop_
_atom_type_symbol
_atom_type_description
_atom_type_scat_dispersion_real
_atom_type_scat_dispersion_imag
_atom_type_scat_source
C C 0.0033 0.0016 'International Tables Vol C Tables 4.2.6.8 and 6.1.1.4'
H H 0.0000 0.0000 'International Tables Vol C Tables 4.2.6.8 and 6.1.1.4'
N N 0.0061 0.0033 'International Tables Vol C Tables 4.2.6.8 and 6.1.1.4'
Pd Pd -0.9988 1.0072 'International Tables Vol C Tables 4.2.6.8 and 6.1.1.4'
I I -0.4742 1.8119 'International Tables Vol C Tables 4.2.6.8 and 6.1.1.4'

loop_
_geom_angle_atom_site_label_1
_geom_angle_atom_site_label_2
_geom_angle_atom_site_label_3
_geom_angle
_geom_angle_site_symmetry_1
_geom_angle_site_symmetry_3
C19 Pd1 C19 180.0(3) . 3_657
C19 Pd1 I1 90.03(16) . 3_657
C19 Pd1 I1 89.97(16) 3_657 3_657
C19 Pd1 I1 89.97(16) . .
C19 Pd1 I1 90.03(16) 3_657 .
I1 Pd1 I1 180.0 3_657 .
C2 C1 C6 121.5(6) . .
C2 C1 H1 119.3 . .
C6 C1 H1 119.3 . .
C3 C2 C1 120.3(6) . .
C3 C2 H2 119.8 . .
C1 C2 H2 119.8 . .
C2 C3 C4 119.3(6) . .
C2 C3 H3 120.4 . .
C4 C3 H3 120.4 . .
C3 C4 C5 121.1(5) . .
C3 C4 H4 119.4 . .
C5 C4 H4 119.4 . .
C4 C5 C6 120.1(5) . .
C4 C5 H5 119.9 . .
C6 C5 H5 119.9 . .
C1 C6 C5 117.7(5) . .
C1 C6 C7 118.0(5) . .
C5 C6 C7 124.3(5) . .
C19 C7 N1 108.5(5) . .
C19 C7 C6 126.9(5) . .
N1 C7 C6 124.6(5) . .
N1 C8 H8A 109.5 . .
N1 C8 H8B 109.5 . .
H8A C8 H8B 109.5 . .
N1 C8 H8C 109.5 . .
H8A C8 H8C 109.5 . .
H8B C8 H8C 109.5 . .
N1 C9 N2 107.5(5) . .
N1 C9 C10 125.4(5) . .
N2 C9 C10 127.0(5) . .
C15 C10 C11 119.2(6) . .
C15 C10 C9 119.5(6) . .
C11 C10 C9 121.2(6) . .
C10 C11 C12 120.0(7) . .
C10 C11 H11 120.0 . .
C12 C11 H11 120.0 . .
C13 C12 C11 119.6(7) . .
C13 C12 H12 120.2 . .
C11 C12 H12 120.2 . .
C12 C13 C14 121.0(7) . .
C12 C13 H13 119.5 . .
C14 C13 H13 119.5 . .
C13 C14 C15 119.1(7) . .
C13 C14 H14 120.5 . .
C15 C14 H14 120.5 . .
C10 C15 C14 120.9(7) . .
C10 C15 H15 119.5 . .
C14 C15 H15 119.5 . .
N2 C16 C17 111.9(5) . .
N2 C16 C18 111.8(5) . .
C17 C16 C18 114.9(7) . .
N2 C16 H16 105.8 . .
C17 C16 H16 105.8 . .
C18 C16 H16 105.8 . .
C16 C17 H17A 109.5 . .
C16 C17 H17B 109.5 . .
H17A C17 H17B 109.5 . .
C16 C17 H17C 109.5 . .
H17A C17 H17C 109.5 . .
H17B C17 H17C 109.5 . .
C16 C18 H18A 109.5 . .
C16 C18 H18B 109.5 . .
H18A C18 H18B 109.5 . .
C16 C18 H18C 109.5 . .
H18A C18 H18C 109.5 . .
H18B C18 H18C 109.5 . .
C7 C19 N2 104.5(4) . .
C7 C19 Pd1 132.8(4) . .
N2 C19 Pd1 122.7(4) . .
C9 N1 C7 108.8(4) . .
C9 N1 C8 124.0(5) . .
C7 N1 C8 127.2(5) . .
C9 N2 C19 110.7(4) . .
C9 N2 C16 126.9(5) . .
C19 N2 C16 122.1(5) . .

loop_
_geom_bond_atom_site_label_1
_geom_bond_atom_site_label_2
_geom_bond_distance
_geom_bond_site_symmetry_2
Pd1 C19 2.021(5) .
Pd1 C19 2.021(5) 3_657
Pd1 I1 2.6244(4) 3_657
Pd1 I1 2.6244(4) .
C1 C2 1.387(9) .
C1 C6 1.398(8) .
C1 H1 0.9500 .
C2 C3 1.375(9) .
C2 H2 0.9500 .
C3 C4 1.379(10) .
C3 H3 0.9500 .
C4 C5 1.396(8) .
C4 H4 0.9500 .
C5 C6 1.400(8) .
C5 H5 0.9500 .
C6 C7 1.477(7) .
C7 C19 1.374(8) .
C7 N1 1.399(7) .
C8 N1 1.475(7) .
C8 H8A 0.9800 .
C8 H8B 0.9800 .
C8 H8C 0.9800 .
C9 N1 1.336(7) .
C9 N2 1.353(7) .
C9 C10 1.480(7) .
C10 C15 1.381(9) .
C10 C11 1.381(9) .
C11 C12 1.394(10) .
C11 H11 0.9500 .
C12 C13 1.371(12) .
C12 H12 0.9500 .
C13 C14 1.374(12) .
C13 H13 0.9500 .
C14 C15 1.386(10) .
C14 H14 0.9500 .
C15 H15 0.9500 .
C16 N2 1.489(7) .
C16 C17 1.517(9) .
C16 C18 1.528(9) .
C16 H16 1.0000 .
C17 H17A 0.9800 .
C17 H17B 0.9800 .
C17 H17C 0.9800 .
C18 H18A 0.9800 .
C18 H18B 0.9800 .
C18 H18C 0.9800 .
C19 N2 1.400(7) .
